data_7017689
loop_
_publ_author_name
'Denny, Jason A.'
'Foley, William S.'
'Almaraz, Elky'
'Reibenspies, Joseph H.'
'Bhuvanesh, Nattamai'
'Darensbourg, Marcetta Y.'

_publ_section_title
;
 Comparisons of zinc with cadmium in N2S2 coordination and as S-bonded
 adducts to tungsten carbonyls.
;
_journal_issue 1
_journal_name_full 'Dalton transactions (Cambridge, England : 2003)'
_journal_page_first 143
_journal_page_last 148
_journal_paper_doi 10.1039/c1dt11336d
_journal_volume 41
_journal_year 2012
_chemical_formula_sum 'C14 H16 Cd N2 O5 S2 W'
_chemical_formula_weight 652.66
_chemical_name_systematic
;
?
;
_space_group_IT_number 14
_symmetry_cell_setting monoclinic
_symmetry_space_group_name_Hall '-P 2ybc'
_symmetry_space_group_name_H-M 'P 1 21/c 1'
_atom_sites_solution_hydrogens geom
_atom_sites_solution_primary direct
_atom_sites_solution_secondary difmap
_audit_creation_method SHELXL-97
_cell_angle_alpha 90.00
_cell_angle_beta 115.686(11)
_cell_angle_gamma 90.00
_cell_formula_units_Z 4
_cell_length_a 14.574(3)
_cell_length_b 11.540(3)
_cell_length_c 12.711(3)
_cell_measurement_reflns_used 1574
_cell_measurement_temperature 110(2)
_cell_measurement_theta_max 53.14
_cell_measurement_theta_min 3.37
_cell_volume 1926.5(8)
_computing_cell_refinement
;
CELL-NOW (Sheldrick, 2003) and SAINT (BRUKER-NONIUS, 2003)
;
_computing_data_collection 'FRAMBO (BRUKER-NONIUS, 2003)'
_computing_data_reduction 'Bruker SAINT'
_computing_molecular_graphics 'X-SEED (Barbour, 2001)'
_computing_publication_material 'Bruker SHELXTL'
_computing_structure_refinement 'SHELXL-97 (Sheldrick, 2008)'
_computing_structure_solution 'SHELXS-97 (Sheldrick, 2008)'
_diffrn_ambient_temperature 110(2)
_diffrn_measured_fraction_theta_full 0.979
_diffrn_measured_fraction_theta_max 0.979
_diffrn_measurement_device_type 'BRUKER GADDS D8 Discover'
_diffrn_measurement_method 'phi and omega scans'
_diffrn_radiation_monochromator graphite
_diffrn_radiation_source 'fine-focus sealed tube'
_diffrn_radiation_type CuK\a
_diffrn_radiation_wavelength 1.54178
_diffrn_reflns_av_R_equivalents 0.1997
_diffrn_reflns_av_sigmaI/netI 0.1765
_diffrn_reflns_limit_h_max 16
_diffrn_reflns_limit_h_min -15
_diffrn_reflns_limit_k_max 13
_diffrn_reflns_limit_k_min -12
_diffrn_reflns_limit_l_max 14
_diffrn_reflns_limit_l_min -14
_diffrn_reflns_number 14013
_diffrn_reflns_theta_full 60.84
_diffrn_reflns_theta_max 60.84
_diffrn_reflns_theta_min 3.36
_exptl_absorpt_coefficient_mu 21.983
_exptl_absorpt_correction_T_max 0.8101
_exptl_absorpt_correction_T_min 0.5584
_exptl_absorpt_correction_type multi-scan
_exptl_absorpt_process_details 'SADABS; (Sheldrick, 2006)'
_exptl_crystal_colour colorless
_exptl_crystal_density_diffrn 2.250
_exptl_crystal_density_method 'not measured'
_exptl_crystal_description block
_exptl_crystal_F_000 1232
_exptl_crystal_size_max 0.03
_exptl_crystal_size_mid 0.02
_exptl_crystal_size_min 0.01
_refine_diff_density_max 1.939
_refine_diff_density_min -2.371
_refine_diff_density_rms 0.440
_refine_ls_extinction_method none
_refine_ls_goodness_of_fit_ref 1.070
_refine_ls_hydrogen_treatment constr
_refine_ls_matrix_type full
_refine_ls_number_parameters 226
_refine_ls_number_reflns 2868
_refine_ls_number_restraints 175
_refine_ls_restrained_S_all 1.047
_refine_ls_R_factor_all 0.1401
_refine_ls_R_factor_gt 0.0913
_refine_ls_shift/su_max 0.000
_refine_ls_shift/su_mean 0.000
_refine_ls_structure_factor_coef Fsqd
_refine_ls_weighting_details
; calc
[0.00000+1.00000exp(2.00(sin\q/\l)^2^)]/
[\s^2^(Fo^2^)+0.0000+0.0000*P+(0.1539P)^2^+0.0000sin\q/\l]
where P = 0.33333Fo^2^ + 0.66667Fc^2^
;
_refine_ls_weighting_scheme calc
_refine_ls_wR_factor_gt 0.2265
_refine_ls_wR_factor_ref 0.2592
_reflns_number_gt 1451
_reflns_number_total 2868
_reflns_threshold_expression >2sigma(I)
_cod_data_source_file c1dt11336d.txt
_cod_data_source_block new
_cod_depositor_comments
;
The following automatic conversions were performed:

'_symmetry_cell_setting' value 'Monoclinic' changed to 'monoclinic'
according to /home/saulius/struct/CIF-dictionaries/cif_core.dic
dictionary named 'cif_core.dic' version 2.4.1 from 2010-06-29.

Automatic conversion script
Id: cif_fix_values 1715 2011-07-08 13:25:40Z adriana 
;
_cod_original_sg_symbol_H-M P2(1)/c
_cod_database_code 7017689

loop_
_symmetry_equiv_pos_as_xyz
'x, y, z'
'-x, y+1/2, -z+1/2'
'-x, -y, -z'
'x, -y-1/2, z-1/2'

loop_
_atom_site_label
_atom_site_type_symbol
_atom_site_fract_x
_atom_site_fract_y
_atom_site_fract_z
_atom_site_U_iso_or_equiv
_atom_site_adp_type
_atom_site_occupancy
_atom_site_symmetry_multiplicity
_atom_site_calc_flag
_atom_site_refinement_flags
Cd1 Cd 0.62870(12) 0.49885(16) 0.02593(15) 0.0275(5) Uani 1 1 d U
S1 S 0.7688(4) 0.6265(6) 0.1673(5) 0.0304(13) Uani 1 1 d U
S2 S 0.4680(4) 0.5874(6) -0.1375(5) 0.0303(13) Uani 1 1 d U
N1 N 0.7684(18) 0.369(2) 0.064(2) 0.051(3) Uani 1 1 d U
N2 N 0.5945(19) 0.351(2) -0.119(2) 0.052(3) Uani 1 1 d U
C1 C 0.875(2) 0.522(2) 0.203(3) 0.046(4) Uani 1 1 d U
H1A H 0.9084 0.5366 0.1510 0.056 Uiso 1 1 calc R
H1B H 0.9265 0.5359 0.2844 0.056 Uiso 1 1 calc R
C2 C 0.841(2) 0.398(3) 0.191(3) 0.048(3) Uani 1 1 d U
H2A H 0.8063 0.3843 0.2415 0.058 Uiso 1 1 calc R
H2B H 0.9014 0.3471 0.2176 0.058 Uiso 1 1 calc R
C3 C 0.729(2) 0.250(3) 0.076(3) 0.054(3) Uani 1 1 d U
H3A H 0.7115 0.2474 0.1430 0.065 Uiso 1 1 calc R
H3B H 0.7805 0.1887 0.0868 0.065 Uiso 1 1 calc R
C4 C 0.627(2) 0.233(3) -0.049(3) 0.054(3) Uani 1 1 d U
H4A H 0.6413 0.1750 -0.0972 0.065 Uiso 1 1 calc R
H4B H 0.5702 0.2040 -0.0337 0.065 Uiso 1 1 calc R
C5 C 0.816(2) 0.384(3) -0.001(3) 0.053(3) Uani 1 1 d U
H5 H 0.8841 0.4106 0.0282 0.064 Uiso 1 1 calc R
C6 C 0.758(2) 0.357(3) -0.116(3) 0.056(3) Uani 1 1 d U
H6 H 0.7939 0.3195 -0.1534 0.067 Uiso 1 1 calc R
C7 C 0.646(2) 0.376(3) -0.192(3) 0.053(3) Uani 1 1 d U
H7A H 0.6340 0.4576 -0.2200 0.064 Uiso 1 1 calc R
H7B H 0.6218 0.3242 -0.2608 0.064 Uiso 1 1 calc R
C8 C 0.485(2) 0.354(3) -0.200(3) 0.053(3) Uani 1 1 d U
H8A H 0.4461 0.3239 -0.1587 0.063 Uiso 1 1 calc R
H8B H 0.4733 0.3006 -0.2656 0.063 Uiso 1 1 calc R
C9 C 0.443(2) 0.470(3) -0.249(3) 0.049(4) Uani 1 1 d U
H9A H 0.3688 0.4625 -0.2964 0.059 Uiso 1 1 calc R
H9B H 0.4731 0.4938 -0.3027 0.059 Uiso 1 1 calc R
W1 W 0.80168(9) 0.80654(11) 0.06792(11) 0.0338(4) Uani 1 1 d U
C10 C 0.938(2) 0.750(3) 0.083(3) 0.062(5) Uani 1 1 d U
C11 C 0.733(2) 0.724(2) -0.090(3) 0.041(4) Uani 1 1 d U
C12 C 0.660(2) 0.870(3) 0.052(3) 0.051(4) Uani 1 1 d U
C13 C 0.867(3) 0.881(3) 0.231(3) 0.058(5) Uani 1 1 d U
C14 C 0.824(2) 0.943(3) -0.003(2) 0.039(4) Uani 1 1 d U
O10 O 1.0147(16) 0.724(2) 0.087(2) 0.071(5) Uani 1 1 d U
O11 O 0.7010(15) 0.6697(16) -0.1734(16) 0.041(4) Uani 1 1 d U
O12 O 0.5867(16) 0.9077(19) 0.0344(19) 0.056(5) Uani 1 1 d U
O13 O 0.9012(18) 0.927(2) 0.3149(18) 0.064(5) Uani 1 1 d U
O14 O 0.8398(17) 1.0280(18) -0.0431(17) 0.051(4) Uani 1 1 d U

loop_
_atom_site_aniso_label
_atom_site_aniso_U_11
_atom_site_aniso_U_22
_atom_site_aniso_U_33
_atom_site_aniso_U_23
_atom_site_aniso_U_13
_atom_site_aniso_U_12
Cd1 0.0188(9) 0.0329(11) 0.0326(10) -0.0028(8) 0.0127(7) 0.0008(7)
S1 0.019(3) 0.037(3) 0.033(3) -0.003(2) 0.009(2) -0.001(2)
S2 0.019(3) 0.042(4) 0.029(3) 0.000(3) 0.009(2) -0.002(2)
N1 0.036(4) 0.052(4) 0.055(6) -0.014(4) 0.009(4) 0.016(4)
N2 0.045(5) 0.055(5) 0.045(5) -0.021(4) 0.008(4) 0.012(4)
C1 0.027(5) 0.047(5) 0.053(7) -0.002(5) 0.005(5) 0.010(4)
C2 0.031(5) 0.048(4) 0.054(6) -0.008(5) 0.007(4) 0.013(4)
C3 0.043(5) 0.050(4) 0.055(6) -0.017(5) 0.008(5) 0.015(4)
C4 0.046(6) 0.052(4) 0.050(6) -0.020(4) 0.009(5) 0.012(4)
C5 0.039(5) 0.057(6) 0.055(6) -0.016(5) 0.011(4) 0.020(5)
C6 0.045(5) 0.058(6) 0.054(6) -0.016(5) 0.010(5) 0.015(5)
C7 0.046(5) 0.057(6) 0.048(5) -0.022(5) 0.011(4) 0.012(5)
C8 0.045(5) 0.058(5) 0.043(6) -0.018(5) 0.007(4) 0.008(5)
C9 0.041(7) 0.058(7) 0.039(6) -0.016(5) 0.008(5) 0.007(6)
W1 0.0286(7) 0.0397(8) 0.0364(7) -0.0023(6) 0.0171(5) -0.0023(5)
C10 0.027(6) 0.067(13) 0.101(15) 0.005(10) 0.034(7) -0.008(7)
C11 0.048(9) 0.038(10) 0.041(5) -0.002(5) 0.022(7) -0.008(8)
C12 0.049(7) 0.047(10) 0.073(12) 0.016(8) 0.042(8) 0.013(7)
C13 0.084(12) 0.055(10) 0.034(6) 0.000(7) 0.023(8) -0.031(10)
C14 0.055(11) 0.046(8) 0.030(9) -0.013(6) 0.030(9) -0.014(7)
O10 0.029(7) 0.073(13) 0.112(15) 0.001(11) 0.031(8) 0.000(8)
O11 0.049(9) 0.044(10) 0.041(7) -0.006(6) 0.030(7) -0.009(7)
O12 0.049(7) 0.052(10) 0.078(12) 0.017(9) 0.038(9) 0.019(8)
O13 0.086(12) 0.061(11) 0.041(7) -0.010(7) 0.022(9) -0.030(10)
O14 0.067(11) 0.042(9) 0.045(10) -0.006(7) 0.025(9) -0.014(8)

loop_
_atom_type_symbol
_atom_type_description
_atom_type_scat_dispersion_real
_atom_type_scat_dispersion_imag
_atom_type_scat_source
C C 0.0181 0.0091 'International Tables Vol C Tables 4.2.6.8 and 6.1.1.4'
H H 0.0000 0.0000 'International Tables Vol C Tables 4.2.6.8 and 6.1.1.4'
N N 0.0311 0.0180 'International Tables Vol C Tables 4.2.6.8 and 6.1.1.4'
O O 0.0492 0.0322 'International Tables Vol C Tables 4.2.6.8 and 6.1.1.4'
S S 0.3331 0.5567 'International Tables Vol C Tables 4.2.6.8 and 6.1.1.4'
Cd Cd 0.1185 4.6533 'International Tables Vol C Tables 4.2.6.8 and 6.1.1.4'
W W -5.4734 5.5774 'International Tables Vol C Tables 4.2.6.8 and 6.1.1.4'

loop_
_geom_angle_atom_site_label_1
_geom_angle_atom_site_label_2
_geom_angle_atom_site_label_3
_geom_angle
_geom_angle_site_symmetry_3
N2 Cd1 N1 65.5(8) .
N2 Cd1 S1 142.7(7) .
N1 Cd1 S1 82.4(6) .
N2 Cd1 S2 81.3(6) .
N1 Cd1 S2 143.6(6) .
S1 Cd1 S2 121.0(2) .
N2 Cd1 S2 99.5(7) 3_665
N1 Cd1 S2 105.4(7) 3_665
S1 Cd1 S2 107.3(2) 3_665
S2 Cd1 S2 94.2(2) 3_665
C1 S1 Cd1 97.4(9) .
C1 S1 W1 109.2(10) .
Cd1 S1 W1 112.6(2) .
C9 S2 Cd1 97.6(9) .
C9 S2 Cd1 99.5(11) 3_665
Cd1 S2 Cd1 85.8(2) 3_665
C5 N1 C3 121(3) .
C5 N1 C2 109(2) .
C3 N1 C2 102(2) .
C5 N1 Cd1 115(2) .
C3 N1 Cd1 105.2(17) .
C2 N1 Cd1 102.1(16) .
C7 N2 C8 104(2) .
C7 N2 C4 115(2) .
C8 N2 C4 112(3) .
C7 N2 Cd1 110.9(19) .
C8 N2 Cd1 108.9(17) .
C4 N2 Cd1 105.6(16) .
C2 C1 S1 112.8(19) .
C2 C1 H1A 109.0 .
S1 C1 H1A 109.0 .
C2 C1 H1B 109.0 .
S1 C1 H1B 109.0 .
H1A C1 H1B 107.8 .
C1 C2 N1 112(2) .
C1 C2 H2A 109.3 .
N1 C2 H2A 109.3 .
C1 C2 H2B 109.3 .
N1 C2 H2B 109.3 .
H2A C2 H2B 108.0 .
N1 C3 C4 103(2) .
N1 C3 H3A 111.2 .
C4 C3 H3A 111.2 .
N1 C3 H3B 111.2 .
C4 C3 H3B 111.2 .
H3A C3 H3B 109.1 .
N2 C4 C3 112(2) .
N2 C4 H4A 109.3 .
C3 C4 H4A 109.3 .
N2 C4 H4B 109.3 .
C3 C4 H4B 109.3 .
H4A C4 H4B 108.0 .
N1 C5 C6 113(3) .
N1 C5 H5 123.4 .
C6 C5 H5 123.4 .
C5 C6 C7 130(3) .
C5 C6 H6 114.9 .
C7 C6 H6 114.9 .
N2 C7 C6 106(3) .
N2 C7 H7A 110.6 .
C6 C7 H7A 110.6 .
N2 C7 H7B 110.6 .
C6 C7 H7B 110.6 .
H7A C7 H7B 108.7 .
N2 C8 C9 116(3) .
N2 C8 H8A 108.4 .
C9 C8 H8A 108.4 .
N2 C8 H8B 108.4 .
C9 C8 H8B 108.4 .
H8A C8 H8B 107.4 .
C8 C9 S2 115(2) .
C8 C9 H9A 108.6 .
S2 C9 H9A 108.6 .
C8 C9 H9B 108.6 .
S2 C9 H9B 108.6 .
H9A C9 H9B 107.5 .
C14 W1 C10 87.2(13) .
C14 W1 C11 91.5(11) .
C10 W1 C11 89.1(14) .
C14 W1 C13 92.0(12) .
C10 W1 C13 91.9(15) .
C11 W1 C13 176.3(11) .
C14 W1 C12 91.4(12) .
C10 W1 C12 178.5(13) .
C11 W1 C12 91.6(13) .
C13 W1 C12 87.5(15) .
C14 W1 S1 178.0(9) .
C10 W1 S1 94.4(10) .
C11 W1 S1 89.6(8) .
C13 W1 S1 86.8(9) .
C12 W1 S1 87.0(9) .
O10 C10 W1 175(3) .
O11 C11 W1 174(3) .
O12 C12 W1 174(3) .
O13 C13 W1 175(3) .
O14 C14 W1 178(2) .

loop_
_geom_bond_atom_site_label_1
_geom_bond_atom_site_label_2
_geom_bond_distance
_geom_bond_site_symmetry_2
Cd1 N2 2.40(2) .
Cd1 N1 2.40(2) .
Cd1 S1 2.527(6) .
Cd1 S2 2.574(6) .
Cd1 S2 2.593(6) 3_665
S1 C1 1.86(3) .
S1 W1 2.583(7) .
S2 C9 1.88(3) .
S2 Cd1 2.593(6) 3_665
N1 C5 1.30(4) .
N1 C3 1.52(4) .
N1 C2 1.54(3) .
N2 C7 1.46(4) .
N2 C8 1.48(4) .
N2 C4 1.58(4) .
C1 C2 1.50(4) .
C1 H1A 0.9900 .
C1 H1B 0.9900 .
C2 H2A 0.9900 .
C2 H2B 0.9900 .
C3 C4 1.65(4) .
C3 H3A 0.9900 .
C3 H3B 0.9900 .
C4 H4A 0.9900 .
C4 H4B 0.9900 .
C5 C6 1.37(4) .
C5 H5 0.9500 .
C6 C7 1.51(4) .
C6 H6 0.9500 .
C7 H7A 0.9900 .
C7 H7B 0.9900 .
C8 C9 1.49(4) .
C8 H8A 0.9900 .
C8 H8B 0.9900 .
C9 H9A 0.9900 .
C9 H9B 0.9900 .
W1 C14 1.91(3) .
W1 C10 2.02(3) .
W1 C11 2.05(3) .
W1 C13 2.06(3) .
W1 C12 2.11(3) .
C10 O10 1.13(3) .
C11 O11 1.14(3) .
C12 O12 1.09(3) .
C13 O13 1.10(3) .
C14 O14 1.18(3) .

loop_
_geom_torsion_atom_site_label_1
_geom_torsion_atom_site_label_2
_geom_torsion_atom_site_label_3
_geom_torsion_atom_site_label_4
_geom_torsion
_geom_torsion_site_symmetry_1
_geom_torsion_site_symmetry_4
N2 Cd1 S1 C1 -33.6(16) . .
N1 Cd1 S1 C1 -3.3(13) . .
S2 Cd1 S1 C1 -153.4(11) . .
S2 Cd1 S1 C1 100.5(11) 3_665 .
N2 Cd1 S1 W1 80.9(12) . .
N1 Cd1 S1 W1 111.2(7) . .
S2 Cd1 S1 W1 -38.9(3) . .
S2 Cd1 S1 W1 -145.0(2) 3_665 .
N2 Cd1 S2 C9 0.0(13) . .
N1 Cd1 S2 C9 24.1(16) . .
S1 Cd1 S2 C9 147.8(11) . .
S2 Cd1 S2 C9 -99.0(11) 3_665 .
N2 Cd1 S2 Cd1 99.0(7) . 3_665
N1 Cd1 S2 Cd1 123.2(12) . 3_665
S1 Cd1 S2 Cd1 -113.1(2) . 3_665
S2 Cd1 S2 Cd1 0.0 3_665 3_665
N2 Cd1 N1 C5 74(2) . .
S1 Cd1 N1 C5 -86(2) . .
S2 Cd1 N1 C5 48(3) . .
S2 Cd1 N1 C5 168(2) 3_665 .
N2 Cd1 N1 C3 -61.7(18) . .
S1 Cd1 N1 C3 137.9(18) . .
S2 Cd1 N1 C3 -88(2) . .
S2 Cd1 N1 C3 31.9(18) 3_665 .
N2 Cd1 N1 C2 -168(2) . .
S1 Cd1 N1 C2 31.6(18) . .
S2 Cd1 N1 C2 165.6(14) . .
S2 Cd1 N1 C2 -74.4(19) 3_665 .
N1 Cd1 N2 C7 -74.5(19) . .
S1 Cd1 N2 C7 -41(2) . .
S2 Cd1 N2 C7 90.0(18) . .
S2 Cd1 N2 C7 -177.1(17) 3_665 .
N1 Cd1 N2 C8 171(3) . .
S1 Cd1 N2 C8 -155.5(17) . .
S2 Cd1 N2 C8 -24(2) . .
S2 Cd1 N2 C8 69(2) 3_665 .
N1 Cd1 N2 C4 50.2(18) . .
S1 Cd1 N2 C4 84(2) . .
S2 Cd1 N2 C4 -145.3(18) . .
S2 Cd1 N2 C4 -52.4(18) 3_665 .
Cd1 S1 C1 C2 -28(2) . .
W1 S1 C1 C2 -145(2) . .
S1 C1 C2 N1 64(3) . .
C5 N1 C2 C1 61(3) . .
C3 N1 C2 C1 -170(2) . .
Cd1 N1 C2 C1 -61(3) . .
C5 N1 C3 C4 -76(3) . .
C2 N1 C3 C4 163(2) . .
Cd1 N1 C3 C4 57(2) . .
C7 N2 C4 C3 86(3) . .
C8 N2 C4 C3 -155(3) . .
Cd1 N2 C4 C3 -36(3) . .
N1 C3 C4 N2 -13(3) . .
C3 N1 C5 C6 61(4) . .
C2 N1 C5 C6 179(3) . .
Cd1 N1 C5 C6 -67(3) . .
N1 C5 C6 C7 38(5) . .
C8 N2 C7 C6 -172(2) . .
C4 N2 C7 C6 -48(3) . .
Cd1 N2 C7 C6 71(3) . .
C5 C6 C7 N2 -40(5) . .
C7 N2 C8 C9 -68(3) . .
C4 N2 C8 C9 167(3) . .
Cd1 N2 C8 C9 50(3) . .
N2 C8 C9 S2 -53(4) . .
Cd1 S2 C9 C8 25(3) . .
Cd1 S2 C9 C8 -62(2) 3_665 .
C1 S1 W1 C14 -148(26) . .
Cd1 S1 W1 C14 105(26) . .
C1 S1 W1 C10 -2.6(15) . .
Cd1 S1 W1 C10 -109.6(11) . .
C1 S1 W1 C11 86.4(13) . .
Cd1 S1 W1 C11 -20.6(9) . .
C1 S1 W1 C13 -94.3(15) . .
Cd1 S1 W1 C13 158.7(11) . .
C1 S1 W1 C12 178.1(14) . .
Cd1 S1 W1 C12 71.0(10) . .
C14 W1 C10 O10 -10(41) . .
C11 W1 C10 O10 82(41) . .
C13 W1 C10 O10 -102(41) . .
C12 W1 C10 O10 -35(83) . .
S1 W1 C10 O10 171(41) . .
C14 W1 C11 O11 134(22) . .
C10 W1 C11 O11 46(22) . .
C13 W1 C11 O11 -59(36) . .
C12 W1 C11 O11 -135(22) . .
S1 W1 C11 O11 -48(22) . .
C14 W1 C12 O12 33(28) . .
C10 W1 C12 O12 59(67) . .
C11 W1 C12 O12 -58(28) . .
C13 W1 C12 O12 125(28) . .
S1 W1 C12 O12 -148(28) . .
C14 W1 C13 O13 12(44) . .
C10 W1 C13 O13 99(44) . .
C11 W1 C13 O13 -156(33) . .
C12 W1 C13 O13 -79(44) . .
S1 W1 C13 O13 -167(44) . .
C10 W1 C14 O14 -72(64) . .
C11 W1 C14 O14 -161(64) . .
C13 W1 C14 O14 19(64) . .
C12 W1 C14 O14 107(64) . .
S1 W1 C14 O14 73(77) . .
